data_7215876
loop_
_publ_author_name
'Gelbrich, Thomas'
'Threlfall, Terence L.'
'Hursthouse, M.'

_publ_section_title
;
 Interplay between hydrogen bonding and metal coordination in alkali metal
 tartrates and hydrogen tartrates
;
_journal_name_full CrystEngComm
_journal_paper_doi 10.1039/c4ce00291a
_journal_year 2014
_chemical_formula_moiety 'C4 H7 O7, Na'
_chemical_formula_sum 'C4 H7 Na O7'
_chemical_formula_weight 190.09
_chemical_name_common 'sodium hydrogen D,L-tartrate monohydrate'
_chemical_name_systematic
; 
 ? 
;
_space_group_IT_number 2
_symmetry_cell_setting triclinic
_symmetry_space_group_name_Hall '-P 1'
_symmetry_space_group_name_H-M 'P -1'
_atom_sites_solution_hydrogens geom
_atom_sites_solution_primary direct
_atom_sites_solution_secondary difmap
_audit_creation_method SHELXL-97
_cell_angle_alpha 91.640(16)
_cell_angle_beta 101.564(9)
_cell_angle_gamma 110.577(14)
_cell_formula_units_Z 2
_cell_length_a 6.4939(17)
_cell_length_b 7.0655(11)
_cell_length_c 7.978(2)
_cell_measurement_reflns_used 3190
_cell_measurement_temperature 120(2)
_cell_measurement_theta_max 26.02
_cell_measurement_theta_min 2.91
_cell_volume 333.78(14)
_computing_cell_refinement 'DENZO and  COLLECT'
_computing_data_collection 'DENZO (Otwinowski & Minor, 1997) and COLLECT (Hooft, 1998)'
_computing_data_reduction 'DENZO and COLLECT'
_computing_structure_refinement 'SHELXL97 (Sheldrick, 1997)'
_computing_structure_solution 'SHELXS97 (Sheldrick, 1997)'
_diffrn_ambient_temperature 120(2)
_diffrn_measured_fraction_theta_full 0.894
_diffrn_measured_fraction_theta_max 0.864
_diffrn_measurement_device_type 'Nonius KappaCCD Area Detector'
_diffrn_measurement_method '\f and \w scans to fill Ewald sphere'
_diffrn_radiation_monochromator graphite
_diffrn_radiation_source 'Nonius FR591 rotating anode'
_diffrn_radiation_type MoK\a
_diffrn_radiation_wavelength 0.71073
_diffrn_reflns_av_R_equivalents 0.0428
_diffrn_reflns_av_sigmaI/netI 0.1086
_diffrn_reflns_limit_h_max 7
_diffrn_reflns_limit_h_min -6
_diffrn_reflns_limit_k_max 7
_diffrn_reflns_limit_k_min -7
_diffrn_reflns_limit_l_max 8
_diffrn_reflns_limit_l_min -9
_diffrn_reflns_number 1779
_diffrn_reflns_theta_full 25.00
_diffrn_reflns_theta_max 26.03
_diffrn_reflns_theta_min 3.70
_exptl_absorpt_coefficient_mu 0.236
_exptl_absorpt_correction_T_max 0.9768
_exptl_absorpt_correction_T_min 0.9768
_exptl_absorpt_correction_type multi-scan
_exptl_absorpt_process_details 'Blessing, 1997'
_exptl_crystal_colour colourless
_exptl_crystal_density_diffrn 1.891
_exptl_crystal_density_method 'not measured'
_exptl_crystal_description Block
_exptl_crystal_F_000 196
_exptl_crystal_size_max 0.10
_exptl_crystal_size_mid 0.10
_exptl_crystal_size_min 0.10
_refine_diff_density_max 0.330
_refine_diff_density_min -0.400
_refine_diff_density_rms 0.081
_refine_ls_extinction_method none
_refine_ls_goodness_of_fit_ref 1.090
_refine_ls_hydrogen_treatment mixed
_refine_ls_matrix_type full
_refine_ls_number_parameters 120
_refine_ls_number_reflns 1131
_refine_ls_number_restraints 3
_refine_ls_restrained_S_all 1.090
_refine_ls_R_factor_all 0.0751
_refine_ls_R_factor_gt 0.0477
_refine_ls_shift/su_max 0.000
_refine_ls_shift/su_mean 0.000
_refine_ls_structure_factor_coef Fsqd
_refine_ls_weighting_details 'calc w=1/[\s^2^(Fo^2^)+(0.0297P)^2^+0.0000P] where P=(Fo^2^+2Fc^2^)/3'
_refine_ls_weighting_scheme calc
_refine_ls_wR_factor_gt 0.0999
_refine_ls_wR_factor_ref 0.1124
_reflns_number_gt 817
_reflns_number_total 1131
_reflns_threshold_expression >2sigma(I)
_cod_data_source_file c4ce00291a2.cif
_cod_data_source_block 1a
_cod_original_cell_volume 333.79(13)
_cod_original_sg_symbol_Hall ' -P 1 '
_cod_original_sg_symbol_H-M P-1
_cod_database_code 7215876

loop_
_symmetry_equiv_pos_as_xyz
'x, y, z'
'-x, -y, -z'

loop_
_atom_site_label
_atom_site_type_symbol
_atom_site_fract_x
_atom_site_fract_y
_atom_site_fract_z
_atom_site_U_iso_or_equiv
_atom_site_adp_type
_atom_site_occupancy
_atom_site_symmetry_multiplicity
_atom_site_calc_flag
_atom_site_refinement_flags
Na1 Na 0.11011(18) 0.77135(16) 0.98987(15) 0.0196(4) Uani 1 1 d .
O1 O 0.1189(3) 0.4700(3) 0.8399(3) 0.0195(6) Uani 1 1 d .
O2 O 0.2384(3) 0.4861(3) 0.5935(3) 0.0184(5) Uani 1 1 d D
H2 H 0.2522 0.6087 0.6063 0.022 Uiso 1 1 calc RD
O3 O 0.1628(3) 0.1105(3) 0.8909(3) 0.0175(5) Uani 1 1 d D
H3 H 0.2858 0.1578 0.9643 0.021 Uiso 1 1 calc RD
O4 O 0.5917(3) 0.3101(3) 0.8416(3) 0.0195(6) Uani 1 1 d D
H4 H 0.6462 0.4289 0.8150 0.023 Uiso 1 1 calc RD
O5 O 0.5776(3) -0.0622(3) 0.7948(3) 0.0227(6) Uani 1 1 d .
O6 O 0.2618(3) -0.1586(3) 0.5865(3) 0.0197(6) Uani 1 1 d .
C1 C 0.1799(5) 0.3979(4) 0.7275(4) 0.0168(7) Uani 1 1 d .
C2 C 0.1938(5) 0.1854(4) 0.7309(4) 0.0159(7) Uani 1 1 d .
H2A H 0.0704 0.0915 0.6371 0.019 Uiso 1 1 calc R
C3 C 0.4201(4) 0.1872(4) 0.7017(4) 0.0146(7) Uani 1 1 d .
H3A H 0.4465 0.2444 0.5913 0.018 Uiso 1 1 calc R
C4 C 0.4241(5) -0.0267(4) 0.6972(4) 0.0173(7) Uani 1 1 d .
O7 O -0.2073(4) 0.6792(3) 0.7450(3) 0.0207(6) Uani 1 1 d D
H7 H -0.279(5) 0.760(4) 0.739(4) 0.040(11) Uiso 1 1 d D
H8 H -0.194(6) 0.651(5) 0.645(2) 0.048(13) Uiso 1 1 d D

loop_
_atom_site_aniso_label
_atom_site_aniso_U_11
_atom_site_aniso_U_22
_atom_site_aniso_U_33
_atom_site_aniso_U_23
_atom_site_aniso_U_13
_atom_site_aniso_U_12
Na1 0.0187(7) 0.0178(7) 0.0223(7) 0.0030(5) 0.0033(5) 0.0074(5)
O1 0.0231(12) 0.0199(12) 0.0185(12) 0.0003(9) 0.0062(10) 0.0106(9)
O2 0.0240(11) 0.0088(10) 0.0232(12) 0.0025(9) 0.0048(9) 0.0070(8)
O3 0.0172(11) 0.0164(11) 0.0182(11) 0.0041(8) 0.0023(9) 0.0059(8)
O4 0.0163(11) 0.0123(11) 0.0253(12) 0.0006(9) -0.0010(9) 0.0029(8)
O5 0.0251(12) 0.0215(12) 0.0229(12) 0.0004(9) -0.0031(10) 0.0148(9)
O6 0.0205(12) 0.0148(12) 0.0213(12) -0.0022(9) -0.0018(9) 0.0073(9)
C1 0.0091(15) 0.0197(16) 0.0174(17) 0.0007(13) -0.0026(13) 0.0033(12)
C2 0.0149(15) 0.0150(16) 0.0138(16) -0.0003(12) -0.0016(13) 0.0036(11)
C3 0.0093(14) 0.0144(16) 0.0170(16) -0.0005(11) -0.0001(12) 0.0024(11)
C4 0.0185(16) 0.0190(17) 0.0172(16) 0.0044(12) 0.0077(13) 0.0081(13)
O7 0.0231(13) 0.0173(12) 0.0213(14) 0.0002(9) 0.0018(10) 0.0088(9)

loop_
_atom_type_symbol
_atom_type_description
_atom_type_scat_dispersion_real
_atom_type_scat_dispersion_imag
_atom_type_scat_source
C C 0.0033 0.0016 'International Tables Vol C Tables 4.2.6.8 and 6.1.1.4'
H H 0.0000 0.0000 'International Tables Vol C Tables 4.2.6.8 and 6.1.1.4'
O O 0.0106 0.0060 'International Tables Vol C Tables 4.2.6.8 and 6.1.1.4'
Na Na 0.0362 0.0249 'International Tables Vol C Tables 4.2.6.8 and 6.1.1.4'

loop_
_geom_angle_atom_site_label_1
_geom_angle_atom_site_label_2
_geom_angle_atom_site_label_3
_geom_angle
_geom_angle_site_symmetry_1
_geom_angle_site_symmetry_3
O4 Na1 O7 148.41(9) 2_667 .
O4 Na1 O3 123.25(8) 2_667 1_565
O7 Na1 O3 80.21(7) . 1_565
O4 Na1 O1 82.69(8) 2_667 2_567
O7 Na1 O1 91.39(8) . 2_567
O3 Na1 O1 139.70(9) 1_565 2_567
O4 Na1 O3 125.10(9) 2_667 2_567
O7 Na1 O3 78.57(8) . 2_567
O3 Na1 O3 74.80(9) 1_565 2_567
O1 Na1 O3 64.90(7) 2_567 2_567
O4 Na1 O5 63.10(7) 2_667 2_667
O7 Na1 O5 146.88(8) . 2_667
O3 Na1 O5 67.72(7) 1_565 2_667
O1 Na1 O5 107.48(8) 2_567 2_667
O3 Na1 O5 85.05(8) 2_567 2_667
O4 Na1 Na1 73.46(6) 2_667 2_567
O7 Na1 Na1 81.33(6) . 2_567
O3 Na1 Na1 161.48(6) 1_565 2_567
O1 Na1 Na1 42.24(6) 2_567 2_567
O3 Na1 Na1 102.96(7) 2_567 2_567
O5 Na1 Na1 130.75(7) 2_667 2_567
O4 Na1 Na1 135.00(7) 2_667 2_577
O7 Na1 Na1 76.59(7) . 2_577
O3 Na1 Na1 37.91(6) 1_565 2_577
O1 Na1 Na1 101.79(7) 2_567 2_577
O3 Na1 Na1 36.89(5) 2_567 2_577
O5 Na1 Na1 73.10(6) 2_667 2_577
Na1 Na1 Na1 137.10(7) 2_567 2_577
O1 C1 O2 125.7(3) . .
O1 C1 C2 121.5(3) . .
O2 C1 C2 112.8(3) . .
O3 C2 C3 109.2(2) . .
O3 C2 C1 110.3(3) . .
C3 C2 C1 111.7(2) . .
O4 C3 C4 108.7(2) . .
O4 C3 C2 107.8(2) . .
C4 C3 C2 110.4(2) . .
O5 C4 O6 125.1(3) . .
O5 C4 C3 120.1(2) . .
O6 C4 C3 114.8(2) . .

loop_
_geom_bond_atom_site_label_1
_geom_bond_atom_site_label_2
_geom_bond_distance
_geom_bond_site_symmetry_2
Na1 O4 2.382(2) 2_667
Na1 O7 2.420(2) .
Na1 O3 2.474(2) 1_565
Na1 O1 2.475(2) 2_567
Na1 O3 2.533(3) 2_567
Na1 O5 2.600(2) 2_667
Na1 Na1 3.612(2) 2_567
Na1 Na1 3.978(2) 2_577
O1 C1 1.216(4) .
O2 C1 1.307(4) .
O3 C2 1.420(4) .
O4 C3 1.417(3) .
O5 C4 1.241(3) .
O6 C4 1.284(3) .
C1 C2 1.536(4) .
C2 C3 1.530(5) .
C3 C4 1.520(4) .

loop_
_geom_hbond_atom_site_label_D
_geom_hbond_atom_site_label_H
_geom_hbond_atom_site_label_A
_geom_hbond_distance_DH
_geom_hbond_distance_HA
_geom_hbond_distance_DA
_geom_hbond_angle_DHA
_geom_hbond_site_symmetry_A
O2 H2 O6 0.84 1.64 2.464(3) 167.8 1_565
O7 H8 O2 0.849(10) 2.027(15) 2.852(3) 164(4) 2_566
O7 H7 O5 0.851(10) 1.898(12) 2.724(3) 163(3) 1_465
O4 H4 O7 0.84 1.85 2.688(3) 172.4 1_655
O3 H3 O4 0.84 2.32 2.759(3) 112.7 .
O3 H3 O5 0.84 2.18 2.829(3) 134.1 2_657
